data_7224589
loop_
_publ_author_name
'Gholivand, Khodayar'
'Farshadfer, Kaveh'
'Roe, S. Mark'
'Gholami, Akram'
'Esrafili, Mehdi D.'

_publ_section_title
;
 Structural and photophysical characterization of mono- and binuclear
 Cu(i) complexes based on carbohydrazones: a combined experimental and
 computational study
;
_journal_issue 16
_journal_name_full CrystEngComm
_journal_page_first 2873
_journal_paper_doi 10.1039/C5CE02208H
_journal_volume 18
_journal_year 2016
_chemical_formula_moiety 'C29 H24 Cl Cu N3 O P S'
_chemical_formula_sum 'C29 H24 Cl Cu N3 O P S'
_chemical_formula_weight 592.53
_chemical_name_systematic 'CuCl 542'
_space_group_crystal_system monoclinic
_space_group_IT_number 14
_space_group_name_Hall '-P 2ybc'
_space_group_name_H-M_alt 'P 1 21/c 1'
_symmetry_space_group_name_Hall '-P 2ybc'
_symmetry_space_group_name_H-M 'P 1 21/c 1'
_atom_sites_solution_hydrogens geom
_atom_sites_solution_primary direct
_audit_creation_date 2015-07-14
_audit_creation_method
;
Olex2 1.2
(compiled 2014.09.19 svn.r3010 for OlexSys, GUI svn.r4874)
;
_audit_update_record
;
2015-10-23 deposited with the CCDC.
2016-03-11 downloaded from the CCDC.
;
_cell_angle_alpha 90
_cell_angle_beta 99.793(2)
_cell_angle_gamma 90
_cell_formula_units_Z 4
_cell_length_a 14.8620(3)
_cell_length_b 9.93191(19)
_cell_length_c 18.7016(4)
_cell_measurement_reflns_used 5785
_cell_measurement_temperature 173.0
_cell_measurement_theta_max 71.0550
_cell_measurement_theta_min 4.7690
_cell_volume 2720.28(10)
_computing_cell_refinement
;
CrysAlisPro, Agilent Technologies,
Version 1.171.37.34i (release 04-08-2014 CrysAlis171 .NET)
(compiled Aug  4 2014,14:34:23)
;
_computing_data_collection
;
CrysAlisPro, Agilent Technologies,
Version 1.171.37.34i (release 04-08-2014 CrysAlis171 .NET)
(compiled Aug  4 2014,14:34:23)
;
_computing_data_reduction
;
CrysAlisPro, Agilent Technologies,
Version 1.171.37.34i (release 04-08-2014 CrysAlis171 .NET)
(compiled Aug  4 2014,14:34:23)
;
_computing_molecular_graphics 'Olex2 (Dolomanov et al., 2009)'
_computing_publication_material 'Olex2 (Dolomanov et al., 2009)'
_computing_structure_refinement 'ShelXL (Sheldrick, 2008)'
_computing_structure_solution 'ShelXT (Sheldrick, 2008)'
_diffrn_ambient_temperature 173.0
_diffrn_detector 'CCD plate'
_diffrn_detector_area_resol_mean 16.1033
_diffrn_detector_type Eos
_diffrn_measured_fraction_theta_full 0.955
_diffrn_measured_fraction_theta_max 0.944
_diffrn_measurement_device 'four-circle diffractometer'
_diffrn_measurement_device_type 'Xcalibur, Eos, Gemini ultra'
_diffrn_measurement_method '\w scans'
_diffrn_orient_matrix_UB_11 0.0041070000
_diffrn_orient_matrix_UB_12 -0.1547076000
_diffrn_orient_matrix_UB_13 0.0056284000
_diffrn_orient_matrix_UB_21 -0.0045687000
_diffrn_orient_matrix_UB_22 -0.0097950000
_diffrn_orient_matrix_UB_23 -0.0827969000
_diffrn_orient_matrix_UB_31 0.1049435000
_diffrn_orient_matrix_UB_32 0.0056245000
_diffrn_orient_matrix_UB_33 0.0103593000
_diffrn_radiation_monochromator mirror
_diffrn_radiation_probe x-ray
_diffrn_radiation_type CuK\a
_diffrn_radiation_wavelength 1.54184
_diffrn_reflns_av_R_equivalents 0.0619
_diffrn_reflns_av_unetI/netI 0.0634
_diffrn_reflns_Laue_measured_fraction_full 0.955
_diffrn_reflns_Laue_measured_fraction_max 0.944
_diffrn_reflns_limit_h_max 17
_diffrn_reflns_limit_h_min -9
_diffrn_reflns_limit_k_max 12
_diffrn_reflns_limit_k_min -11
_diffrn_reflns_limit_l_max 22
_diffrn_reflns_limit_l_min -22
_diffrn_reflns_number 15337
_diffrn_reflns_point_group_measured_fraction_full 0.955
_diffrn_reflns_point_group_measured_fraction_max 0.944
_diffrn_reflns_theta_full 67.684
_diffrn_reflns_theta_max 71.297
_diffrn_reflns_theta_min 4.799
_diffrn_source 'sealed X-ray tube'
_diffrn_source_type 'Enhance Ultra (Cu) X-ray Source'
_exptl_absorpt_coefficient_mu 3.530
_exptl_absorpt_correction_T_max 1.00000
_exptl_absorpt_correction_T_min 0.57263
_exptl_absorpt_correction_type multi-scan
_exptl_absorpt_process_details
;
CrysAlisPro, Agilent Technologies,
Version 1.171.37.34i (release 04-08-2014 CrysAlis171 .NET)
(compiled Aug  4 2014,14:34:23)
Empirical absorption correction using spherical harmonics,
 implemented in SCALE3 ABSPACK scaling algorithm.
Empirical absorption correction using spherical harmonics,
 implemented in SCALE3 ABSPACK scaling algorithm.
;
_exptl_crystal_colour orange
_exptl_crystal_colour_primary orange
_exptl_crystal_density_diffrn 1.447
_exptl_crystal_description block
_exptl_crystal_F_000 1216
_exptl_crystal_size_max 0.15
_exptl_crystal_size_mid 0.1
_exptl_crystal_size_min 0.03
_refine_diff_density_max 0.505
_refine_diff_density_min -0.513
_refine_diff_density_rms 0.113
_refine_ls_extinction_method none
_refine_ls_goodness_of_fit_ref 1.142
_refine_ls_hydrogen_treatment constr
_refine_ls_matrix_type full
_refine_ls_number_parameters 334
_refine_ls_number_reflns 4983
_refine_ls_number_restraints 0
_refine_ls_restrained_S_all 1.142
_refine_ls_R_factor_all 0.0669
_refine_ls_R_factor_gt 0.0378
_refine_ls_shift/su_max 0.001
_refine_ls_shift/su_mean 0.000
_refine_ls_structure_factor_coef Fsqd
_refine_ls_weighting_details 'w=1/[\s^2^(Fo^2^)+(0.0389P)^2^+4.4053P] where P=(Fo^2^+2Fc^2^)/3'
_refine_ls_weighting_scheme calc
_refine_ls_wR_factor_gt 0.0852
_refine_ls_wR_factor_ref 0.1325
_reflns_Friedel_coverage 0.000
_reflns_number_gt 3885
_reflns_number_total 4983
_reflns_threshold_expression 'I > 2\s(I)'
_cod_data_source_file c5ce02208h2.cif
_cod_data_source_block exp_721
_cod_depositor_comments 'Adding full bibliography for 7224588--7224592.cif.'
_cod_original_cell_volume 2720.30(10)
_cod_database_code 7224589
_chemical_oxdiff_formula 'C29 H24 Cl1 N3 O1 P1 S1 Cu1'
_shelx_space_group_comment
;
The symmetry employed for this shelxl refinement is uniquely defined
by the following loop, which should always be used as a source of
symmetry information in preference to the above space-group names.
They are only intended as comments.
;
_reflns_odcompleteness_completeness 96.50
_reflns_odcompleteness_iscentric 1
_reflns_odcompleteness_theta 66.97
_olex2_refinement_description
;
1. Fixed Uiso
 At 1.2 times of:
  All C(H) groups, All N(H) groups
2.a Aromatic/amide H refined with riding coordinates:
 N3(H3), C1(H1), C2(H2), C3(H3A), C4(H4), C6(H6), C9(H9), C10(H10), C11(H11),
 C13(H13), C14(H14), C15(H15), C16(H16), C17(H17), C19(H19), C20(H20), C21(H21),
  C22(H22), C23(H23), C25(H25), C26(H26), C27(H27), C28(H28), C29(H29)
;
_shelx_shelxl_version_number 2014/7
_olex2_submission_special_instructions 'No special instructions were received'

loop_
_space_group_symop_operation_xyz
'x, y, z'
'-x, y+1/2, -z+1/2'
'-x, -y, -z'
'x, -y-1/2, z-1/2'

loop_
_atom_site_label
_atom_site_type_symbol
_atom_site_fract_x
_atom_site_fract_y
_atom_site_fract_z
_atom_site_U_iso_or_equiv
_atom_site_adp_type
_atom_site_occupancy
_atom_site_site_symmetry_order
_atom_site_calc_flag
_atom_site_refinement_flags_posn
Cu1 Cu 0.18522(3) 0.31179(5) 0.53330(3) 0.02436(15) Uani 1 1 d .
Cl1 Cl 0.17833(5) 0.48364(8) 0.61621(4) 0.02700(19) Uani 1 1 d .
S1 S 0.17354(7) 0.72062(10) 0.30578(6) 0.0365(2) Uani 1 1 d .
P1 P 0.31454(6) 0.22221(8) 0.51639(5) 0.02271(19) Uani 1 1 d .
O1 O 0.19246(19) 0.5113(3) 0.41899(16) 0.0388(7) Uani 1 1 d .
N1 N 0.0912(2) 0.1727(3) 0.56463(16) 0.0257(6) Uani 1 1 d .
N2 N 0.0590(2) 0.3597(3) 0.46159(15) 0.0225(6) Uani 1 1 d .
N3 N 0.0425(2) 0.4609(3) 0.41123(15) 0.0242(6) Uani 1 1 d .
H3 H -0.0139 0.4804 0.3910 0.029 Uiso 1 1 calc R
C1 C 0.1076(3) 0.0759(4) 0.61488(19) 0.0294(7) Uani 1 1 d .
H1 H 0.1686 0.0628 0.6389 0.035 Uiso 1 1 calc R
C2 C 0.0401(3) -0.0062(4) 0.6337(2) 0.0368(9) Uani 1 1 d .
H2 H 0.0544 -0.0736 0.6699 0.044 Uiso 1 1 calc R
C3 C -0.0479(3) 0.0120(4) 0.5989(2) 0.0353(8) Uani 1 1 d .
H3A H -0.0955 -0.0433 0.6106 0.042 Uiso 1 1 calc R
C4 C -0.0670(3) 0.1113(4) 0.5468(2) 0.0324(8) Uani 1 1 d .
H4 H -0.1278 0.1262 0.5227 0.039 Uiso 1 1 calc R
C5 C 0.0053(2) 0.1893(3) 0.53049(19) 0.0247(7) Uani 1 1 d .
C6 C -0.0093(2) 0.2949(3) 0.47530(19) 0.0266(7) Uani 1 1 d .
H6 H -0.0689 0.3144 0.4502 0.032 Uiso 1 1 calc R
C7 C 0.1143(3) 0.5315(4) 0.39247(19) 0.0274(7) Uani 1 1 d .
C8 C 0.0860(3) 0.6339(4) 0.33565(19) 0.0260(7) Uani 1 1 d .
C9 C 0.0035(3) 0.6755(3) 0.30073(19) 0.0258(7) Uani 1 1 d .
H9 H -0.0528 0.6391 0.3094 0.031 Uiso 1 1 calc R
C10 C 0.0101(3) 0.7791(4) 0.2498(2) 0.0321(8) Uani 1 1 d .
H10 H -0.0414 0.8197 0.2207 0.039 Uiso 1 1 calc R
C11 C 0.0962(3) 0.8139(4) 0.2471(2) 0.0369(9) Uani 1 1 d .
H11 H 0.1128 0.8823 0.2162 0.044 Uiso 1 1 calc R
C12 C 0.4179(3) 0.3119(4) 0.55646(19) 0.0272(7) Uani 1 1 d .
C13 C 0.4113(3) 0.4504(4) 0.5674(2) 0.0329(8) Uani 1 1 d .
H13 H 0.3539 0.4941 0.5558 0.039 Uiso 1 1 calc R
C14 C 0.4887(3) 0.5243(5) 0.5952(3) 0.0449(10) Uani 1 1 d .
H14 H 0.4837 0.6185 0.6025 0.054 Uiso 1 1 calc R
C15 C 0.5718(3) 0.4631(5) 0.6123(2) 0.0467(11) Uani 1 1 d .
H15 H 0.6240 0.5147 0.6320 0.056 Uiso 1 1 calc R
C16 C 0.5806(3) 0.3256(5) 0.6011(3) 0.0469(11) Uani 1 1 d .
H16 H 0.6388 0.2834 0.6112 0.056 Uiso 1 1 calc R
C17 C 0.5024(3) 0.2503(4) 0.5747(2) 0.0356(9) Uani 1 1 d .
H17 H 0.5073 0.1556 0.5692 0.043 Uiso 1 1 calc R
C18 C 0.3285(2) 0.0562(4) 0.5599(2) 0.0288(7) Uani 1 1 d .
C19 C 0.3473(3) 0.0497(5) 0.6362(2) 0.0387(9) Uani 1 1 d .
H19 H 0.3615 0.1297 0.6636 0.046 Uiso 1 1 calc R
C20 C 0.3453(3) -0.0722(5) 0.6714(3) 0.0500(12) Uani 1 1 d .
H20 H 0.3587 -0.0754 0.7228 0.060 Uiso 1 1 calc R
C21 C 0.3238(3) -0.1909(5) 0.6319(3) 0.0509(12) Uani 1 1 d .
H21 H 0.3213 -0.2744 0.6564 0.061 Uiso 1 1 calc R
C22 C 0.3064(3) -0.1854(4) 0.5575(3) 0.0479(11) Uani 1 1 d .
H22 H 0.2921 -0.2657 0.5304 0.057 Uiso 1 1 calc R
C23 C 0.3094(3) -0.0628(4) 0.5213(2) 0.0357(9) Uani 1 1 d .
H23 H 0.2982 -0.0609 0.4697 0.043 Uiso 1 1 calc R
C24 C 0.3278(2) 0.1860(3) 0.4226(2) 0.0268(7) Uani 1 1 d .
C25 C 0.4063(3) 0.1314(5) 0.4038(2) 0.0377(9) Uani 1 1 d .
H25 H 0.4575 0.1147 0.4406 0.045 Uiso 1 1 calc R
C26 C 0.4116(3) 0.1004(5) 0.3317(3) 0.0458(10) Uani 1 1 d .
H26 H 0.4659 0.0637 0.3192 0.055 Uiso 1 1 calc R
C27 C 0.3352(3) 0.1246(5) 0.2783(2) 0.0466(11) Uani 1 1 d .
H27 H 0.3368 0.1014 0.2293 0.056 Uiso 1 1 calc R
C28 C 0.2585(3) 0.1815(5) 0.2963(2) 0.0440(10) Uani 1 1 d .
H28 H 0.2078 0.2002 0.2594 0.053 Uiso 1 1 calc R
C29 C 0.2538(3) 0.2123(4) 0.3681(2) 0.0331(8) Uani 1 1 d .
H29 H 0.1999 0.2513 0.3800 0.040 Uiso 1 1 calc R

loop_
_atom_site_aniso_label
_atom_site_aniso_U_11
_atom_site_aniso_U_22
_atom_site_aniso_U_33
_atom_site_aniso_U_23
_atom_site_aniso_U_13
_atom_site_aniso_U_12
Cu1 0.0207(2) 0.0229(3) 0.0291(3) -0.0006(2) 0.00313(19) 0.00181(18)
Cl1 0.0254(4) 0.0258(4) 0.0290(4) -0.0051(3) 0.0021(3) 0.0016(3)
S1 0.0294(4) 0.0399(5) 0.0410(5) 0.0104(4) 0.0083(4) -0.0013(4)
P1 0.0194(4) 0.0200(4) 0.0283(4) 0.0000(3) 0.0029(3) 0.0012(3)
O1 0.0242(13) 0.0448(16) 0.0465(16) 0.0156(13) 0.0030(12) 0.0025(11)
N1 0.0290(15) 0.0220(14) 0.0258(14) -0.0006(11) 0.0039(12) -0.0033(11)
N2 0.0264(14) 0.0180(13) 0.0218(13) -0.0004(10) -0.0002(11) 0.0033(10)
N3 0.0242(14) 0.0239(14) 0.0235(13) 0.0029(11) 0.0012(11) 0.0016(11)
C1 0.0354(19) 0.0290(18) 0.0252(17) 0.0044(14) 0.0093(14) 0.0034(14)
C2 0.054(2) 0.0281(19) 0.0298(19) 0.0037(15) 0.0116(17) -0.0043(17)
C3 0.043(2) 0.0299(19) 0.038(2) -0.0042(16) 0.0204(17) -0.0088(16)
C4 0.0322(19) 0.0297(18) 0.036(2) -0.0071(15) 0.0084(15) -0.0073(15)
C5 0.0280(17) 0.0218(16) 0.0253(16) -0.0043(13) 0.0075(13) -0.0002(13)
C6 0.0230(16) 0.0239(16) 0.0300(17) -0.0033(14) -0.0035(13) 0.0017(13)
C7 0.0309(19) 0.0239(16) 0.0264(17) 0.0000(14) 0.0022(14) 0.0033(13)
C8 0.0298(17) 0.0251(17) 0.0238(16) -0.0005(13) 0.0064(13) 0.0004(13)
C9 0.0289(17) 0.0255(16) 0.0239(16) 0.0008(14) 0.0070(13) -0.0002(13)
C10 0.043(2) 0.0252(18) 0.0272(17) 0.0037(14) 0.0028(15) 0.0066(15)
C11 0.047(2) 0.0305(19) 0.034(2) 0.0074(16) 0.0087(17) 0.0022(16)
C12 0.0280(17) 0.0267(17) 0.0263(17) -0.0022(14) 0.0026(14) 0.0009(14)
C13 0.0292(18) 0.0312(19) 0.038(2) -0.0036(16) 0.0057(16) -0.0028(15)
C14 0.051(3) 0.033(2) 0.049(2) -0.0072(18) 0.004(2) -0.0141(19)
C15 0.037(2) 0.057(3) 0.042(2) -0.003(2) -0.0025(18) -0.023(2)
C16 0.0240(19) 0.059(3) 0.053(3) -0.001(2) -0.0064(18) -0.0023(18)
C17 0.0268(19) 0.034(2) 0.043(2) -0.0019(17) -0.0021(16) 0.0020(15)
C18 0.0219(16) 0.0256(17) 0.0388(19) 0.0062(15) 0.0050(14) 0.0030(13)
C19 0.035(2) 0.039(2) 0.042(2) 0.0071(18) 0.0042(17) 0.0009(16)
C20 0.040(2) 0.057(3) 0.052(3) 0.022(2) 0.005(2) 0.010(2)
C21 0.039(2) 0.037(2) 0.077(3) 0.024(2) 0.011(2) 0.0067(18)
C22 0.039(2) 0.026(2) 0.078(3) 0.006(2) 0.007(2) 0.0004(16)
C23 0.0279(18) 0.0258(18) 0.052(2) 0.0020(17) 0.0028(17) 0.0012(14)
C24 0.0256(17) 0.0232(16) 0.0307(18) -0.0025(14) 0.0026(14) -0.0036(13)
C25 0.0289(19) 0.047(2) 0.036(2) -0.0037(18) 0.0019(16) 0.0065(16)
C26 0.034(2) 0.058(3) 0.046(2) -0.012(2) 0.0100(18) 0.0047(19)
C27 0.044(2) 0.062(3) 0.034(2) -0.013(2) 0.0059(18) 0.000(2)
C28 0.034(2) 0.062(3) 0.032(2) -0.008(2) -0.0040(17) -0.0001(19)
C29 0.0225(17) 0.040(2) 0.036(2) -0.0059(16) 0.0044(15) 0.0022(15)

loop_
_atom_type_symbol
_atom_type_description
_atom_type_scat_dispersion_real
_atom_type_scat_dispersion_imag
_atom_type_scat_source
C C 0.0181 0.0091 'International Tables Vol C Tables 4.2.6.8 and 6.1.1.4'
H H 0.0000 0.0000 'International Tables Vol C Tables 4.2.6.8 and 6.1.1.4'
Cl Cl 0.3639 0.7018 'International Tables Vol C Tables 4.2.6.8 and 6.1.1.4'
Cu Cu -1.9646 0.5888 'International Tables Vol C Tables 4.2.6.8 and 6.1.1.4'
N N 0.0311 0.0180 'International Tables Vol C Tables 4.2.6.8 and 6.1.1.4'
O O 0.0492 0.0322 'International Tables Vol C Tables 4.2.6.8 and 6.1.1.4'
P P 0.2955 0.4335 'International Tables Vol C Tables 4.2.6.8 and 6.1.1.4'
S S 0.3331 0.5567 'International Tables Vol C Tables 4.2.6.8 and 6.1.1.4'

loop_
_geom_angle_atom_site_label_1
_geom_angle_atom_site_label_2
_geom_angle_atom_site_label_3
_geom_angle
P1 Cu1 Cl1 122.36(4)
N1 Cu1 Cl1 100.88(9)
N1 Cu1 P1 114.32(9)
N1 Cu1 N2 76.79(11)
N2 Cu1 Cl1 96.91(8)
N2 Cu1 P1 133.58(8)
C11 S1 C8 91.0(2)
C12 P1 Cu1 116.17(13)
C12 P1 C18 103.49(16)
C12 P1 C24 105.61(17)
C18 P1 Cu1 109.69(12)
C18 P1 C24 103.03(17)
C24 P1 Cu1 117.22(12)
C1 N1 Cu1 127.8(3)
C5 N1 Cu1 114.1(2)
C5 N1 C1 118.0(3)
N3 N2 Cu1 128.4(2)
C6 N2 Cu1 113.8(2)
C6 N2 N3 117.2(3)
N2 N3 H3 120.1
N2 N3 C7 119.7(3)
C7 N3 H3 120.1
N1 C1 H1 118.4
N1 C1 C2 123.3(4)
C2 C1 H1 118.4
C1 C2 H2 120.8
C3 C2 C1 118.4(4)
C3 C2 H2 120.8
C2 C3 H3A 120.2
C2 C3 C4 119.6(4)
C4 C3 H3A 120.2
C3 C4 H4 120.8
C3 C4 C5 118.4(4)
C5 C4 H4 120.8
N1 C5 C4 122.2(3)
N1 C5 C6 116.2(3)
C4 C5 C6 121.6(3)
N2 C6 C5 118.7(3)
N2 C6 H6 120.6
C5 C6 H6 120.6
O1 C7 N3 123.3(3)
O1 C7 C8 123.3(4)
N3 C7 C8 113.4(3)
C7 C8 S1 115.9(3)
C9 C8 S1 111.2(3)
C9 C8 C7 132.8(3)
C8 C9 H9 123.7
C8 C9 C10 112.6(3)
C10 C9 H9 123.7
C9 C10 H10 123.5
C11 C10 C9 113.0(3)
C11 C10 H10 123.5
S1 C11 H11 123.9
C10 C11 S1 112.1(3)
C10 C11 H11 123.9
C13 C12 P1 117.8(3)
C17 C12 P1 123.4(3)
C17 C12 C13 118.8(4)
C12 C13 H13 119.9
C14 C13 C12 120.1(4)
C14 C13 H13 119.9
C13 C14 H14 119.6
C15 C14 C13 120.8(4)
C15 C14 H14 119.6
C14 C15 H15 119.8
C14 C15 C16 120.4(4)
C16 C15 H15 119.8
C15 C16 H16 120.5
C15 C16 C17 119.0(4)
C17 C16 H16 120.5
C12 C17 C16 120.9(4)
C12 C17 H17 119.5
C16 C17 H17 119.5
C19 C18 P1 118.6(3)
C23 C18 P1 122.5(3)
C23 C18 C19 118.4(4)
C18 C19 H19 119.8
C20 C19 C18 120.4(4)
C20 C19 H19 119.8
C19 C20 H20 119.7
C19 C20 C21 120.6(5)
C21 C20 H20 119.7
C20 C21 H21 120.4
C22 C21 C20 119.2(4)
C22 C21 H21 120.4
C21 C22 H22 119.6
C21 C22 C23 120.7(4)
C23 C22 H22 119.6
C18 C23 C22 120.7(4)
C18 C23 H23 119.7
C22 C23 H23 119.7
C25 C24 P1 123.5(3)
C25 C24 C29 118.9(4)
C29 C24 P1 117.6(3)
C24 C25 H25 119.4
C24 C25 C26 121.2(4)
C26 C25 H25 119.4
C25 C26 H26 120.7
C25 C26 C27 118.6(4)
C27 C26 H26 120.7
C26 C27 H27 119.8
C28 C27 C26 120.4(4)
C28 C27 H27 119.8
C27 C28 H28 119.7
C27 C28 C29 120.7(4)
C29 C28 H28 119.7
C24 C29 C28 120.2(4)
C24 C29 H29 119.9
C28 C29 H29 119.9

loop_
_geom_bond_atom_site_label_1
_geom_bond_atom_site_label_2
_geom_bond_distance
Cu1 Cl1 2.3199(9)
Cu1 P1 2.1891(10)
Cu1 N1 2.118(3)
Cu1 N2 2.166(3)
S1 C8 1.730(4)
S1 C11 1.719(4)
P1 C12 1.823(4)
P1 C18 1.834(4)
P1 C24 1.834(4)
O1 C7 1.200(5)
N1 C1 1.338(5)
N1 C5 1.336(5)
N2 N3 1.371(4)
N2 C6 1.264(5)
N3 H3 0.8800
N3 C7 1.371(5)
C1 H1 0.9500
C1 C2 1.384(6)
C2 H2 0.9500
C2 C3 1.370(7)
C3 H3A 0.9500
C3 C4 1.381(6)
C4 H4 0.9500
C4 C5 1.401(5)
C5 C6 1.462(5)
C6 H6 0.9500
C7 C8 1.479(5)
C8 C9 1.353(5)
C9 H9 0.9500
C9 C10 1.417(5)
C10 H10 0.9500
C10 C11 1.336(6)
C11 H11 0.9500
C12 C13 1.397(5)
C12 C17 1.387(5)
C13 H13 0.9500
C13 C14 1.388(6)
C14 H14 0.9500
C14 C15 1.365(7)
C15 H15 0.9500
C15 C16 1.391(7)
C16 H16 0.9500
C16 C17 1.400(6)
C17 H17 0.9500
C18 C19 1.409(6)
C18 C23 1.389(6)
C19 H19 0.9500
C19 C20 1.380(6)
C20 H20 0.9500
C20 C21 1.399(8)
C21 H21 0.9500
C21 C22 1.373(8)
C22 H22 0.9500
C22 C23 1.398(6)
C23 H23 0.9500
C24 C25 1.386(6)
C24 C29 1.390(5)
C25 H25 0.9500
C25 C26 1.398(6)
C26 H26 0.9500
C26 C27 1.398(7)
C27 H27 0.9500
C27 C28 1.365(7)
C28 H28 0.9500
C28 C29 1.390(6)
C29 H29 0.9500

loop_
_geom_torsion_atom_site_label_1
_geom_torsion_atom_site_label_2
_geom_torsion_atom_site_label_3
_geom_torsion_atom_site_label_4
_geom_torsion
Cu1 P1 C12 C13 -26.2(3)
Cu1 P1 C12 C17 155.5(3)
Cu1 P1 C18 C19 -71.6(3)
Cu1 P1 C18 C23 99.6(3)
Cu1 P1 C24 C25 179.0(3)
Cu1 P1 C24 C29 -2.6(3)
Cu1 N1 C1 C2 176.9(3)
Cu1 N1 C5 C4 -176.6(3)
Cu1 N1 C5 C6 2.8(4)
Cu1 N2 N3 C7 11.7(4)
Cu1 N2 C6 C5 -6.1(4)
S1 C8 C9 C10 -0.6(4)
P1 C12 C13 C14 -177.6(3)
P1 C12 C17 C16 176.0(4)
P1 C18 C19 C20 170.7(3)
P1 C18 C23 C22 -169.5(3)
P1 C24 C25 C26 177.3(4)
P1 C24 C29 C28 -177.2(3)
O1 C7 C8 S1 2.6(5)
O1 C7 C8 C9 -177.6(4)
N1 C1 C2 C3 0.3(6)
N1 C5 C6 N2 2.4(5)
N2 N3 C7 O1 -1.3(5)
N2 N3 C7 C8 177.9(3)
N3 N2 C6 C5 -177.9(3)
N3 C7 C8 S1 -176.6(2)
N3 C7 C8 C9 3.2(6)
C1 N1 C5 C4 1.4(5)
C1 N1 C5 C6 -179.2(3)
C1 C2 C3 C4 -0.4(6)
C2 C3 C4 C5 0.9(6)
C3 C4 C5 N1 -1.5(6)
C3 C4 C5 C6 179.1(3)
C4 C5 C6 N2 -178.2(3)
C5 N1 C1 C2 -0.8(6)
C6 N2 N3 C7 -177.8(3)
C7 C8 C9 C10 179.6(4)
C8 S1 C11 C10 -0.8(3)
C8 C9 C10 C11 0.0(5)
C9 C10 C11 S1 0.6(5)
C11 S1 C8 C7 -179.3(3)
C11 S1 C8 C9 0.8(3)
C12 P1 C18 C19 53.0(3)
C12 P1 C18 C23 -135.8(3)
C12 P1 C24 C25 47.8(4)
C12 P1 C24 C29 -133.8(3)
C12 C13 C14 C15 -0.1(7)
C13 C12 C17 C16 -2.3(6)
C13 C14 C15 C16 0.9(8)
C14 C15 C16 C17 -2.4(8)
C15 C16 C17 C12 3.1(7)
C17 C12 C13 C14 0.8(6)
C18 P1 C12 C13 -146.5(3)
C18 P1 C12 C17 35.2(4)
C18 P1 C24 C25 -60.5(4)
C18 P1 C24 C29 117.9(3)
C18 C19 C20 C21 -0.6(7)
C19 C18 C23 C22 1.8(6)
C19 C20 C21 C22 1.3(7)
C20 C21 C22 C23 -0.4(7)
C21 C22 C23 C18 -1.1(7)
C23 C18 C19 C20 -1.0(6)
C24 P1 C12 C13 105.6(3)
C24 P1 C12 C17 -72.7(4)
C24 P1 C18 C19 162.8(3)
C24 P1 C18 C23 -25.9(4)
C24 C25 C26 C27 -0.5(7)
C25 C24 C29 C28 1.2(6)
C25 C26 C27 C28 2.1(8)
C26 C27 C28 C29 -2.0(8)
C27 C28 C29 C24 0.3(7)
C29 C24 C25 C26 -1.1(6)
